data_7123358
loop_
_publ_author_name
'Hooper, Reagan'
'Mason, Alexander'
'Montgomery, Maleek'
'Clinebell, Braden'
'Gaynor, Ryan'
'McMillen, Colin'
'Tapu, Daniela'

_publ_section_title
;
 A stable Cerberus tris(maloNHC) and its coinage metal complexes
;
_journal_name_full 'Chemical Communications'
_journal_paper_doi 10.1039/C9CC01892A
_journal_year 2019
_chemical_formula_sum 'C174 H174 Ag3 N6 O6 P3'
_chemical_formula_weight 2861.70
_space_group_crystal_system monoclinic
_space_group_IT_number 15
_space_group_name_Hall '-C 2yc'
_space_group_name_H-M_alt 'C 1 2/c 1'
_symmetry_space_group_name_Hall '-C 2yc'
_symmetry_space_group_name_H-M 'C 1 2/c 1'
_atom_sites_solution_hydrogens geom
_atom_sites_solution_primary dual
_atom_sites_solution_secondary difmap
_audit_creation_method SHELXL-2016/6
_audit_update_record
;
2019-03-01 deposited with the CCDC.    2019-04-26 downloaded from the CCDC.
;
_cell_angle_alpha 90
_cell_angle_beta 125.324(3)
_cell_angle_gamma 90
_cell_formula_units_Z 4
_cell_length_a 36.8106(16)
_cell_length_b 21.7138(16)
_cell_length_c 23.4910(16)
_cell_measurement_reflns_used 9625
_cell_measurement_temperature 100(2)
_cell_measurement_theta_max 26.43
_cell_measurement_theta_min 2.86
_cell_volume 15319.5(18)
_computing_cell_refinement 'Bruker SAINT'
_computing_data_collection 'Bruker APEX3'
_computing_data_reduction 'Bruker SAINT'
_computing_molecular_graphics 'Bruker SHELXTL'
_computing_publication_material 'Bruker SHELXTL'
_computing_structure_refinement 'SHELXL-2014 (Sheldrick 2014)'
_computing_structure_solution 'SHELXT-2014 (Sheldrick 2014)'
_diffrn_ambient_temperature 100(2)
_diffrn_measured_fraction_theta_full 0.997
_diffrn_measured_fraction_theta_max 0.997
_diffrn_measurement_device_type 'Bruker D8 Quest Photon 2'
_diffrn_measurement_method '\f and \w scans'
_diffrn_radiation_type MoK\a
_diffrn_radiation_wavelength 0.71073
_diffrn_reflns_av_R_equivalents 0.0432
_diffrn_reflns_av_unetI/netI 0.0182
_diffrn_reflns_Laue_measured_fraction_full 0.997
_diffrn_reflns_Laue_measured_fraction_max 0.997
_diffrn_reflns_limit_h_max 44
_diffrn_reflns_limit_h_min -44
_diffrn_reflns_limit_k_max 26
_diffrn_reflns_limit_k_min -26
_diffrn_reflns_limit_l_max 28
_diffrn_reflns_limit_l_min -28
_diffrn_reflns_number 223523
_diffrn_reflns_point_group_measured_fraction_full 0.997
_diffrn_reflns_point_group_measured_fraction_max 0.997
_diffrn_reflns_theta_full 25.242
_diffrn_reflns_theta_max 25.500
_diffrn_reflns_theta_min 2.743
_diffrn_source 'Incoatec I\mS'
_exptl_absorpt_coefficient_mu 0.468
_exptl_absorpt_correction_T_max 1.0000
_exptl_absorpt_correction_T_min 0.9306
_exptl_absorpt_correction_type multi-scan
_exptl_absorpt_process_details 'SADABS, Bruker'
_exptl_crystal_colour yellow
_exptl_crystal_density_diffrn 1.241
_exptl_crystal_description block
_exptl_crystal_F_000 5976
_exptl_crystal_size_max 0.298
_exptl_crystal_size_mid 0.209
_exptl_crystal_size_min 0.178
_refine_diff_density_max 1.422
_refine_diff_density_min -1.072
_refine_diff_density_rms 0.091
_refine_ls_extinction_method none
_refine_ls_goodness_of_fit_ref 1.129
_refine_ls_hydrogen_treatment constr
_refine_ls_matrix_type full
_refine_ls_number_parameters 958
_refine_ls_number_reflns 14232
_refine_ls_number_restraints 165
_refine_ls_restrained_S_all 1.133
_refine_ls_R_factor_all 0.0708
_refine_ls_R_factor_gt 0.0588
_refine_ls_shift/su_max 0.001
_refine_ls_shift/su_mean 0.000
_refine_ls_structure_factor_coef Fsqd
_refine_ls_weighting_details 'w=1/[\s^2^(Fo^2^)+(0.0377P)^2^+128.6354P] where P=(Fo^2^+2Fc^2^)/3'
_refine_ls_weighting_scheme calc
_refine_ls_wR_factor_gt 0.1353
_refine_ls_wR_factor_ref 0.1470
_reflns_Friedel_coverage 0.000
_reflns_number_gt 12235
_reflns_number_total 14232
_reflns_threshold_expression 'I > 2\s(I)'
_cod_data_source_file c9cc01892a2.cif
_cod_data_source_block 13
_cod_original_cell_volume 15319.5(17)
_cod_database_code 7123358
_shelx_shelxl_version_number 2016/6
_shelx_space_group_comment
;
The symmetry employed for this shelxl refinement is uniquely defined
by the following loop, which should always be used as a source of
symmetry information in preference to the above space-group names.
They are only intended as comments.
;
_shelx_estimated_absorpt_t_min 0.873
_shelx_estimated_absorpt_t_max 0.921

loop_
_space_group_symop_operation_xyz
'x, y, z'
'-x, y, -z+1/2'
'x+1/2, y+1/2, z'
'-x+1/2, y+1/2, -z+1/2'
'-x, -y, -z'
'x, -y, z-1/2'
'-x+1/2, -y+1/2, -z'
'x+1/2, -y+1/2, z-1/2'

loop_
_atom_site_label
_atom_site_type_symbol
_atom_site_fract_x
_atom_site_fract_y
_atom_site_fract_z
_atom_site_U_iso_or_equiv
_atom_site_adp_type
_atom_site_occupancy
_atom_site_site_symmetry_order
_atom_site_calc_flag
_atom_site_refinement_flags_posn
_atom_site_refinement_flags_adp
_atom_site_refinement_flags_occupancy
_atom_site_disorder_assembly
_atom_site_disorder_group
Ag1 Ag 0.20730(2) -0.06179(2) 0.72344(2) 0.02468(9) Uani 1 1 d . . . . .
P1 P 0.15135(3) -0.11835(5) 0.71949(6) 0.0240(2) Uani 1 1 d . . . . .
O2 O 0.27155(9) 0.07618(14) 0.61502(15) 0.0320(7) Uani 1 1 d . . . . .
O1 O 0.36986(9) 0.02694(13) 0.85587(15) 0.0301(6) Uani 1 1 d . . . . .
N1 N 0.24990(10) 0.02256(14) 0.67371(17) 0.0227(7) Uani 1 1 d . . . . .
N2 N 0.29911(11) -0.00817(15) 0.78752(18) 0.0254(7) Uani 1 1 d . . . . .
C1 C 0.25749(13) -0.00920(17) 0.7282(2) 0.0218(8) Uani 1 1 d . . . . .
C2 C 0.33510(13) 0.02692(17) 0.7960(2) 0.0246(8) Uani 1 1 d . . . . .
C3 C 0.32629(13) 0.05688(17) 0.7361(2) 0.0231(8) Uani 1 1 d . . . . .
C4 C 0.28356(13) 0.05471(17) 0.6717(2) 0.0251(8) Uani 1 1 d . . . . .
C5 C 0.36214(13) 0.09225(17) 0.7393(2) 0.0234(8) Uani 1 1 d . . . . .
C6 C 0.35264(13) 0.14449(17) 0.6980(2) 0.0250(8) Uani 1 1 d . . . . .
H6 H 0.322629 0.157782 0.667310 0.030 Uiso 1 1 calc R U . . .
C7 C 0.38582(13) 0.17722(17) 0.7009(2) 0.0236(8) Uani 1 1 d . . . . .
H7 H 0.378342 0.212641 0.672431 0.028 Uiso 1 1 calc R U . . .
C8 C 0.43031(12) 0.15880(17) 0.7453(2) 0.0219(8) Uani 1 1 d . . . . .
C9 C 0.44013(13) 0.10667(18) 0.7866(2) 0.0269(8) Uani 1 1 d . . . . .
H9 H 0.470111 0.093172 0.817008 0.032 Uiso 1 1 calc R U . . .
C10 C 0.40665(13) 0.07431(17) 0.7839(2) 0.0263(8) Uani 1 1 d . . . . .
H10 H 0.414166 0.039296 0.812998 0.032 Uiso 1 1 calc R U . . .
C11 C 0.46613(12) 0.19341(17) 0.7476(2) 0.0219(8) Uani 1 1 d . . . . .
C12 C 0.500000 0.1621(2) 0.750000 0.0240(11) Uani 1 2 d S T P . .
H12 H 0.500000 0.118350 0.750001 0.029 Uiso 1 2 calc R U P . .
C13 C 0.30535(13) -0.04167(18) 0.8453(2) 0.0257(8) Uani 1 1 d . . . . .
C14 C 0.32206(15) -0.1025(2) 0.8575(3) 0.0369(10) Uani 1 1 d . . . . .
C15 C 0.32286(18) -0.1356(2) 0.9090(3) 0.0461(12) Uani 1 1 d . . . . .
H15 H 0.334207 -0.176450 0.919222 0.055 Uiso 1 1 calc R U . . .
C16 C 0.30753(18) -0.1105(2) 0.9457(3) 0.0478(13) Uani 1 1 d . . . . .
H16 H 0.307116 -0.134901 0.978951 0.057 Uiso 1 1 calc R U . . .
C17 C 0.29301(17) -0.0508(2) 0.9344(3) 0.0416(11) Uani 1 1 d . . . . .
H17 H 0.283336 -0.033826 0.960769 0.050 Uiso 1 1 calc R U . . .
C18 C 0.29219(14) -0.0145(2) 0.8846(2) 0.0307(9) Uani 1 1 d . . . . .
C19 C 0.33775(16) -0.1296(2) 0.8160(3) 0.0386(10) Uani 1 1 d . . . . .
H19 H 0.345753 -0.094879 0.797184 0.046 Uiso 1 1 calc R U . . .
C20 C 0.30092(17) -0.1671(2) 0.7545(3) 0.0465(12) Uani 1 1 d . . . . .
H20A H 0.311829 -0.184116 0.728350 0.070 Uiso 1 1 calc R U . . .
H20B H 0.292014 -0.200730 0.771742 0.070 Uiso 1 1 calc R U . . .
H20C H 0.275229 -0.140405 0.723805 0.070 Uiso 1 1 calc R U . . .
C21 C 0.3795(2) -0.1702(3) 0.8621(3) 0.0612(16) Uani 1 1 d . . . . .
H21A H 0.388824 -0.186993 0.833706 0.092 Uiso 1 1 calc R U . . .
H21B H 0.403630 -0.145205 0.899948 0.092 Uiso 1 1 calc R U . . .
H21C H 0.372520 -0.204037 0.881849 0.092 Uiso 1 1 calc R U . . .
C22 C 0.27711(16) 0.0524(2) 0.8740(3) 0.0363(10) Uani 1 1 d . . . . .
H22 H 0.279604 0.070374 0.837251 0.044 Uiso 1 1 calc R U . . .
C23 C 0.22894(18) 0.0586(2) 0.8494(3) 0.0509(13) Uani 1 1 d . . . . .
H23A H 0.220813 0.102301 0.843439 0.076 Uiso 1 1 calc R U . . .
H23B H 0.209518 0.037142 0.804834 0.076 Uiso 1 1 calc R U . . .
H23C H 0.225455 0.040447 0.884208 0.076 Uiso 1 1 calc R U . . .
C24 C 0.3074(2) 0.0893(3) 0.9409(3) 0.0564(15) Uani 1 1 d . . . . .
H24A H 0.338382 0.084998 0.956422 0.085 Uiso 1 1 calc R U . . .
H24B H 0.298829 0.132803 0.932039 0.085 Uiso 1 1 calc R U . . .
H24C H 0.304516 0.073746 0.977295 0.085 Uiso 1 1 calc R U . . .
C25 C 0.20473(13) 0.02443(18) 0.6116(2) 0.0252(8) Uani 1 1 d . . . . .
C26 C 0.18926(14) -0.02422(19) 0.5639(2) 0.0298(9) Uani 1 1 d . . . . .
C27 C 0.14510(15) -0.0229(2) 0.5067(2) 0.0356(10) Uani 1 1 d . . . . .
H27 H 0.133512 -0.055703 0.473959 0.043 Uiso 1 1 calc R U . . .
C28 C 0.11788(15) 0.0255(2) 0.4969(2) 0.0383(11) Uani 1 1 d . . . . .
H28 H 0.087714 0.025890 0.457415 0.046 Uiso 1 1 calc R U . . .
C29 C 0.13419(15) 0.0738(2) 0.5444(2) 0.0392(11) Uani 1 1 d . . . . .
H29 H 0.115069 0.107130 0.536392 0.047 Uiso 1 1 calc R U . . .
C30 C 0.17784(14) 0.0743(2) 0.6032(2) 0.0319(9) Uani 1 1 d . . . . .
C31 C 0.21970(17) -0.0757(2) 0.5722(2) 0.0374(10) Uani 1 1 d . . . . .
H31 H 0.247333 -0.073955 0.620932 0.045 Uiso 1 1 calc R U . . .
C32 C 0.1988(2) -0.1394(2) 0.5612(3) 0.0587(15) Uani 1 1 d . . . . .
H32A H 0.219647 -0.171118 0.567145 0.088 Uiso 1 1 calc R U . . .
H32B H 0.192027 -0.145899 0.595512 0.088 Uiso 1 1 calc R U . . .
H32C H 0.171222 -0.142032 0.514046 0.088 Uiso 1 1 calc R U . . .
C33 C 0.2333(2) -0.0664(3) 0.5220(3) 0.0550(14) Uani 1 1 d . . . . .
H33A H 0.252934 -0.100001 0.527978 0.083 Uiso 1 1 calc R U . . .
H33B H 0.206564 -0.066144 0.473843 0.083 Uiso 1 1 calc R U . . .
H33C H 0.248913 -0.027009 0.532236 0.083 Uiso 1 1 calc R U . . .
C34 C 0.19546(17) 0.1272(2) 0.6546(3) 0.0405(11) Uani 1 1 d . . . . .
H34 H 0.223995 0.113669 0.698418 0.049 Uiso 1 1 calc R U . . .
C35 C 0.2056(2) 0.1827(2) 0.6259(3) 0.0522(13) Uani 1 1 d . . . . .
H35A H 0.216918 0.216587 0.659609 0.078 Uiso 1 1 calc R U . . .
H35B H 0.228012 0.171311 0.617811 0.078 Uiso 1 1 calc R U . . .
H35C H 0.178272 0.195870 0.581779 0.078 Uiso 1 1 calc R U . . .
C36 C 0.1633(2) 0.1454(3) 0.6731(3) 0.0579(15) Uani 1 1 d . . . . .
H36A H 0.175890 0.179643 0.706316 0.087 Uiso 1 1 calc R U . . .
H36B H 0.134746 0.157983 0.630656 0.087 Uiso 1 1 calc R U . . .
H36C H 0.158554 0.110053 0.694080 0.087 Uiso 1 1 calc R U . . .
C37 C 0.14436(13) -0.19657(17) 0.6869(2) 0.0252(8) Uani 1 1 d D . . . .
C38 C 0.18022(15) -0.2231(2) 0.6910(2) 0.0343(10) Uani 1 1 d D . . . .
H38 H 0.206416 -0.199648 0.708208 0.041 Uiso 1 1 calc R U . . .
C39 C 0.17803(16) -0.2838(2) 0.6702(3) 0.0396(11) Uani 1 1 d D . . . .
H39 H 0.202652 -0.301668 0.673246 0.048 Uiso 1 1 calc R U . . .
C40 C 0.14000(17) -0.3179(2) 0.6451(2) 0.0391(11) Uani 1 1 d D . . . .
H40 H 0.138510 -0.359458 0.631153 0.047 Uiso 1 1 calc R U . . .
C41 C 0.10404(16) -0.29188(19) 0.6403(2) 0.0369(10) Uani 1 1 d D . . . .
H41 H 0.077839 -0.315495 0.622658 0.044 Uiso 1 1 calc R U . . .
C42 C 0.10599(15) -0.23131(19) 0.6612(2) 0.0308(9) Uani 1 1 d D . . . .
H42 H 0.081233 -0.213668 0.657949 0.037 Uiso 1 1 calc R U . . .
C43 C 0.16282(14) -0.1265(2) 0.8058(2) 0.0306(9) Uani 1 1 d . . . . .
C44 C 0.18214(17) -0.1793(2) 0.8446(2) 0.0437(12) Uani 1 1 d . . . . .
H44 H 0.186479 -0.214048 0.824550 0.052 Uiso 1 1 calc R U . . .
C45 C 0.1953(2) -0.1813(3) 0.9134(3) 0.0656(17) Uani 1 1 d . . . . .
H45 H 0.207986 -0.217988 0.939921 0.079 Uiso 1 1 calc R U . . .
C46 C 0.1900(2) -0.1308(4) 0.9434(3) 0.0664(19) Uani 1 1 d . . . . .
H46 H 0.200260 -0.131817 0.990901 0.080 Uiso 1 1 calc R U . . .
C47 C 0.16990(19) -0.0789(3) 0.9040(3) 0.0561(16) Uani 1 1 d . . . . .
H47 H 0.164908 -0.044658 0.923841 0.067 Uiso 1 1 calc R U . . .
C48 C 0.15683(16) -0.0758(2) 0.8359(3) 0.0425(11) Uani 1 1 d . . . . .
H48 H 0.143751 -0.039196 0.809626 0.051 Uiso 1 1 calc R U . . .
C49 C 0.09877(14) -0.07762(19) 0.6677(2) 0.0276(9) Uani 1 1 d . . . . .
C50 C 0.09462(15) -0.0286(2) 0.6264(2) 0.0341(10) Uani 1 1 d . . . . .
H50 H 0.118380 -0.019141 0.622731 0.041 Uiso 1 1 calc R U . . .
C51 C 0.05643(16) 0.0063(2) 0.5907(3) 0.0432(11) Uani 1 1 d . . . . .
H51 H 0.054122 0.040197 0.563174 0.052 Uiso 1 1 calc R U . . .
C52 C 0.02118(16) -0.0079(2) 0.5949(3) 0.0417(11) Uani 1 1 d . . . . .
H52 H -0.005066 0.016540 0.570638 0.050 Uiso 1 1 calc R U . . .
C53 C 0.02435(15) -0.0573(2) 0.6341(2) 0.0342(10) Uani 1 1 d . . . . .
H53 H -0.000093 -0.067622 0.635747 0.041 Uiso 1 1 calc R U . . .
C54 C 0.06288(14) -0.0919(2) 0.6711(2) 0.0320(9) Uani 1 1 d . . . . .
H54 H 0.065081 -0.125520 0.698881 0.038 Uiso 1 1 calc R U . . .
Ag1' Ag 0.50664(4) 0.78492(3) 0.76710(3) 0.0440(3) Uani 0.5 1 d . . P A -1
P1' P 0.50963(11) 0.89133(12) 0.78998(19) 0.0742(12) Uani 0.5 1 d . . P A -1
O1' O 0.55841(10) 0.56789(13) 0.87070(15) 0.0326(7) Uani 1 1 d . . . . .
N2' N 0.53028(12) 0.65546(14) 0.80593(17) 0.0265(7) Uani 1 1 d . . . . .
C1' C 0.500000 0.6871(3) 0.750000 0.0305(13) Uani 1 2 d S T P . .
C2' C 0.53134(13) 0.58900(17) 0.8126(2) 0.0248(8) Uani 1 1 d . . . . .
C3' C 0.500000 0.5580(2) 0.750000 0.0211(11) Uani 1 2 d S T P . .
C5' C 0.500000 0.4887(2) 0.750000 0.0210(11) Uani 1 2 d S T P . .
C6' C 0.53978(12) 0.45564(17) 0.7919(2) 0.0218(8) Uani 1 1 d . . . . .
H6' H 0.567119 0.477233 0.820495 0.026 Uiso 1 1 calc R U . . .
C7' C 0.53973(12) 0.39198(17) 0.7920(2) 0.0218(8) Uani 1 1 d . . . . .
H7' H 0.567097 0.370541 0.821148 0.026 Uiso 1 1 calc R U . . .
C8' C 0.500000 0.3583(2) 0.750000 0.0201(10) Uani 1 2 d S T P . .
C11' C 0.500000 0.2903(2) 0.750000 0.0209(11) Uani 1 2 d S T P . .
C12' C 0.46629(12) 0.25741(16) 0.7471(2) 0.0211(8) Uani 1 1 d . . . . .
H12' H 0.443063 0.279228 0.744641 0.025 Uiso 1 1 calc R U . . .
C13' C 0.56502(16) 0.69039(19) 0.8660(2) 0.0362(10) Uani 1 1 d . . . . .
C14' C 0.55936(17) 0.7043(2) 0.9188(3) 0.0408(11) Uani 1 1 d . . . . .
C15' C 0.5913(2) 0.7418(2) 0.9728(3) 0.0551(14) Uani 1 1 d . . . . .
H15' H 0.588980 0.752165 1.009846 0.066 Uiso 1 1 calc R U . . .
C16' C 0.6263(2) 0.7639(2) 0.9727(3) 0.0574(15) Uani 1 1 d . . . . .
H16' H 0.647494 0.790011 1.009758 0.069 Uiso 1 1 calc R U . . .
C17' C 0.6318(2) 0.7497(2) 0.9213(3) 0.0564(15) Uani 1 1 d . . . . .
H17' H 0.656499 0.765735 0.923234 0.068 Uiso 1 1 calc R U . . .
C18' C 0.60048(18) 0.7111(2) 0.8652(3) 0.0452(12) Uani 1 1 d . . . . .
C19' C 0.52066(19) 0.6805(2) 0.9182(3) 0.0481(13) Uani 1 1 d . . . . .
H19' H 0.503733 0.650975 0.878377 0.058 Uiso 1 1 calc R U . . .
C20' C 0.5371(2) 0.6453(3) 0.9853(3) 0.0600(16) Uani 1 1 d . . . . .
H20D H 0.511434 0.630224 0.983826 0.090 Uiso 1 1 calc R U . . .
H20E H 0.555322 0.610307 0.989625 0.090 Uiso 1 1 calc R U . . .
H20F H 0.554915 0.672759 1.025428 0.090 Uiso 1 1 calc R U . . .
C21' C 0.4889(3) 0.7330(3) 0.9058(4) 0.0732(19) Uani 1 1 d . . . . .
H21D H 0.464078 0.716328 0.905605 0.110 Uiso 1 1 calc R U . . .
H21E H 0.504989 0.763547 0.943159 0.110 Uiso 1 1 calc R U . . .
H21F H 0.477349 0.752535 0.860769 0.110 Uiso 1 1 calc R U . . .
C22' C 0.60646(18) 0.6913(2) 0.8096(3) 0.0488(13) Uani 1 1 d . . . . .
H22' H 0.575994 0.688050 0.765104 0.059 Uiso 1 1 calc R U . . .
C23' C 0.6275(2) 0.6278(3) 0.8242(4) 0.0657(17) Uani 1 1 d . . . . .
H23D H 0.630820 0.616605 0.787014 0.099 Uiso 1 1 calc R U . . .
H23E H 0.656832 0.628271 0.869053 0.099 Uiso 1 1 calc R U . . .
H23F H 0.608408 0.597527 0.825946 0.099 Uiso 1 1 calc R U . . .
C24' C 0.6326(3) 0.7371(4) 0.7963(5) 0.098(3) Uani 1 1 d . . . . .
H24D H 0.635043 0.720888 0.759620 0.148 Uiso 1 1 calc R U . . .
H24E H 0.617017 0.776693 0.781355 0.148 Uiso 1 1 calc R U . . .
H24F H 0.662489 0.742790 0.839259 0.148 Uiso 1 1 calc R U . . .
C37' C 0.5047(3) 0.9075(5) 0.8665(7) 0.068(3) Uani 0.5 1 d D U P A -1
C38' C 0.5419(4) 0.9000(5) 0.9320(5) 0.068(3) Uani 0.5 1 d D U P A -1
H38' H 0.568880 0.887470 0.938781 0.081 Uiso 0.5 1 calc R U P A -1
C39' C 0.5409(4) 0.9103(6) 0.9882(7) 0.073(3) Uani 0.5 1 d D U P A -1
H39' H 0.567502 0.905062 1.033651 0.087 Uiso 0.5 1 calc R U P A -1
C40' C 0.5030(3) 0.9278(5) 0.9813(7) 0.072(3) Uani 0.5 1 d D U P A -1
H40' H 0.502435 0.932464 1.020987 0.086 Uiso 0.5 1 calc R U P A -1
C41' C 0.4664(4) 0.9382(5) 0.9162(6) 0.073(3) Uani 0.5 1 d D U P A -1
H41' H 0.440057 0.954010 0.909429 0.088 Uiso 0.5 1 calc R U P A -1
C42' C 0.4674(4) 0.9260(5) 0.8611(8) 0.076(3) Uani 0.5 1 d D U P A -1
H42' H 0.440606 0.930602 0.815691 0.092 Uiso 0.5 1 calc R U P A -1
C43' C 0.5605(5) 0.9317(5) 0.8160(8) 0.069(3) Uani 0.5 1 d D U P A -1
C44' C 0.5927(4) 0.8990(6) 0.8131(9) 0.071(3) Uani 0.5 1 d D U P A -1
H44' H 0.587172 0.857386 0.797751 0.085 Uiso 0.5 1 calc R U P A -1
C45' C 0.6330(5) 0.9273(5) 0.8328(7) 0.071(3) Uani 0.5 1 d D U P A -1
H45' H 0.652338 0.907943 0.823691 0.086 Uiso 0.5 1 calc R U P A -1
C46' C 0.6437(5) 0.9850(5) 0.8663(7) 0.068(2) Uani 0.5 1 d D U P A -1
H46' H 0.672086 1.002755 0.885191 0.081 Uiso 0.5 1 calc R U P A -1
C47' C 0.6122(4) 1.0166(6) 0.8718(9) 0.073(3) Uani 0.5 1 d D U P A -1
H47' H 0.618619 1.057124 0.890526 0.087 Uiso 0.5 1 calc R U P A -1
C48' C 0.5713(4) 0.9888(5) 0.8498(7) 0.070(3) Uani 0.5 1 d D U P A -1
H48' H 0.551565 1.008412 0.857753 0.084 Uiso 0.5 1 calc R U P A -1
C49' C 0.4651(6) 0.9299(6) 0.7198(11) 0.137(5) Uani 0.5 1 d D U P A -1
C50' C 0.4601(6) 0.9922(5) 0.7054(9) 0.123(5) Uani 0.5 1 d D U P A -1
H50' H 0.484027 1.017559 0.739238 0.147 Uiso 0.5 1 calc R U P A -1
C51' C 0.4247(5) 1.0224(7) 0.6481(9) 0.132(5) Uani 0.5 1 d D U P A -1
H51' H 0.428179 1.057549 0.627604 0.158 Uiso 0.5 1 calc R U P A -1
C52' C 0.3834(6) 0.9966(7) 0.6233(13) 0.148(6) Uani 0.5 1 d D U P A -1
H52' H 0.357296 1.021141 0.597828 0.178 Uiso 0.5 1 calc R U P A -1
C54' C 0.4214(5) 0.9109(9) 0.6897(14) 0.148(6) Uani 0.5 1 d D U P A -1
H54' H 0.419187 0.874471 0.709844 0.177 Uiso 0.5 1 calc R U P A -1
C53' C 0.3804(7) 0.9347(7) 0.6359(11) 0.154(6) Uani 0.5 1 d D U P A -1
H53' H 0.353591 0.911574 0.610680 0.185 Uiso 0.5 1 calc R U P A -1
C55 C 0.4146(3) 0.2031(5) 0.5648(4) 0.100(3) Uani 1 1 d D . . . .
H55 H 0.394590 0.180014 0.569507 0.120 Uiso 1 1 calc R U . . .
C56 C 0.4145(3) 0.2663(5) 0.5668(4) 0.105(3) Uani 1 1 d D . . . .
H56 H 0.393571 0.288054 0.570581 0.126 Uiso 1 1 calc R U . . .
C57 C 0.4461(3) 0.2972(4) 0.5629(4) 0.099(3) Uani 1 1 d D . . . .
H57 H 0.448090 0.340818 0.566865 0.119 Uiso 1 1 calc R U . . .
C58 C 0.4739(3) 0.2662(5) 0.5536(4) 0.084(2) Uani 1 1 d D . . . .
H58 H 0.494419 0.288508 0.549408 0.101 Uiso 1 1 calc R U . . .
C59 C 0.4733(3) 0.2048(6) 0.5502(4) 0.103(3) Uani 1 1 d D . . . .
H59 H 0.493191 0.183372 0.543775 0.124 Uiso 1 1 calc R U . . .
C60 C 0.4439(3) 0.1738(5) 0.5561(4) 0.101(3) Uani 1 1 d D . . . .
H60 H 0.443512 0.130101 0.554107 0.122 Uiso 1 1 calc R U . . .

loop_
_atom_site_aniso_label
_atom_site_aniso_U_11
_atom_site_aniso_U_22
_atom_site_aniso_U_33
_atom_site_aniso_U_23
_atom_site_aniso_U_13
_atom_site_aniso_U_12
Ag1 0.02832(16) 0.01976(15) 0.03803(18) -0.00223(12) 0.02612(14) -0.00548(12)
P1 0.0281(5) 0.0214(5) 0.0333(5) -0.0020(4) 0.0240(5) -0.0056(4)
O2 0.0308(15) 0.0382(17) 0.0308(16) 0.0007(13) 0.0199(13) -0.0112(13)
O1 0.0259(15) 0.0297(15) 0.0366(17) 0.0041(12) 0.0193(14) -0.0040(12)
N1 0.0229(16) 0.0211(16) 0.0301(17) -0.0006(13) 0.0189(15) -0.0036(13)
N2 0.0310(18) 0.0201(16) 0.0359(19) -0.0016(14) 0.0257(17) -0.0051(14)
C1 0.028(2) 0.0172(17) 0.029(2) -0.0009(15) 0.0216(18) 0.0017(15)
C2 0.026(2) 0.0191(18) 0.039(2) -0.0038(16) 0.024(2) -0.0049(15)
C3 0.0250(19) 0.0178(18) 0.035(2) -0.0017(16) 0.0221(18) -0.0039(15)
C4 0.029(2) 0.0197(18) 0.035(2) -0.0040(16) 0.0233(18) -0.0066(16)
C5 0.0259(19) 0.0179(18) 0.036(2) -0.0017(16) 0.0232(18) -0.0030(15)
C6 0.0212(19) 0.0221(19) 0.036(2) 0.0041(16) 0.0190(18) 0.0009(15)
C7 0.026(2) 0.0163(18) 0.035(2) 0.0014(15) 0.0209(18) -0.0020(15)
C8 0.0244(19) 0.0161(17) 0.035(2) 0.0018(15) 0.0232(18) 0.0014(15)
C9 0.025(2) 0.0215(19) 0.043(2) 0.0051(17) 0.0246(19) 0.0039(16)
C10 0.029(2) 0.0163(18) 0.042(2) 0.0065(16) 0.0260(19) 0.0023(15)
C11 0.0231(19) 0.0195(18) 0.031(2) 0.0048(15) 0.0203(17) 0.0025(15)
C12 0.024(3) 0.017(3) 0.040(3) 0.000 0.024(3) 0.000
C13 0.025(2) 0.0229(19) 0.032(2) 0.0002(16) 0.0183(18) -0.0068(16)
C14 0.037(2) 0.025(2) 0.058(3) 0.006(2) 0.032(2) 0.0014(18)
C15 0.058(3) 0.028(2) 0.058(3) 0.012(2) 0.037(3) 0.003(2)
C16 0.056(3) 0.048(3) 0.048(3) 0.010(2) 0.035(3) -0.010(2)
C17 0.048(3) 0.048(3) 0.046(3) 0.000(2) 0.037(2) -0.010(2)
C18 0.030(2) 0.030(2) 0.038(2) -0.0029(18) 0.023(2) -0.0086(17)
C19 0.040(3) 0.028(2) 0.053(3) 0.004(2) 0.031(2) 0.0052(19)
C20 0.049(3) 0.042(3) 0.052(3) 0.001(2) 0.032(3) 0.008(2)
C21 0.055(3) 0.057(4) 0.065(4) -0.006(3) 0.031(3) 0.012(3)
C22 0.046(3) 0.030(2) 0.045(3) -0.005(2) 0.034(2) -0.004(2)
C23 0.058(3) 0.044(3) 0.070(4) -0.010(3) 0.048(3) 0.003(2)
C24 0.072(4) 0.042(3) 0.070(4) -0.021(3) 0.050(3) -0.022(3)
C25 0.026(2) 0.027(2) 0.028(2) 0.0017(16) 0.0190(18) -0.0059(16)
C26 0.037(2) 0.030(2) 0.033(2) -0.0018(17) 0.027(2) -0.0106(18)
C27 0.037(2) 0.040(2) 0.032(2) -0.0052(19) 0.021(2) -0.016(2)
C28 0.027(2) 0.053(3) 0.033(2) 0.003(2) 0.017(2) -0.009(2)
C29 0.034(2) 0.045(3) 0.045(3) 0.009(2) 0.026(2) 0.008(2)
C30 0.034(2) 0.033(2) 0.035(2) 0.0027(18) 0.024(2) -0.0006(18)
C31 0.049(3) 0.033(2) 0.034(2) -0.0068(19) 0.027(2) -0.004(2)
C32 0.092(5) 0.033(3) 0.067(4) -0.004(3) 0.055(4) -0.006(3)
C33 0.075(4) 0.051(3) 0.065(4) -0.002(3) 0.056(3) 0.004(3)
C34 0.047(3) 0.032(2) 0.044(3) 0.001(2) 0.028(2) 0.009(2)
C35 0.063(3) 0.037(3) 0.066(4) -0.011(3) 0.043(3) -0.009(2)
C36 0.087(4) 0.041(3) 0.073(4) -0.003(3) 0.062(4) 0.008(3)
C37 0.032(2) 0.0203(19) 0.027(2) 0.0022(15) 0.0194(18) -0.0029(16)
C38 0.036(2) 0.029(2) 0.044(3) -0.0007(19) 0.026(2) -0.0013(18)
C39 0.046(3) 0.031(2) 0.046(3) -0.001(2) 0.030(2) 0.002(2)
C40 0.061(3) 0.020(2) 0.042(3) 0.0049(18) 0.032(2) 0.002(2)
C41 0.049(3) 0.025(2) 0.039(2) 0.0001(18) 0.026(2) -0.012(2)
C42 0.038(2) 0.028(2) 0.035(2) -0.0011(17) 0.026(2) -0.0075(18)
C43 0.028(2) 0.039(2) 0.033(2) -0.0096(18) 0.0228(19) -0.0167(18)
C44 0.054(3) 0.041(3) 0.037(3) -0.002(2) 0.027(2) -0.013(2)
C45 0.078(4) 0.073(4) 0.040(3) 0.004(3) 0.030(3) -0.017(3)
C46 0.064(4) 0.111(6) 0.034(3) -0.017(3) 0.034(3) -0.034(4)
C47 0.052(3) 0.084(4) 0.050(3) -0.028(3) 0.040(3) -0.026(3)
C48 0.041(3) 0.053(3) 0.047(3) -0.013(2) 0.033(2) -0.011(2)
C49 0.031(2) 0.026(2) 0.036(2) -0.0049(17) 0.0251(19) -0.0054(17)
C50 0.035(2) 0.032(2) 0.046(3) 0.0001(19) 0.030(2) -0.0029(19)
C51 0.042(3) 0.038(3) 0.051(3) 0.013(2) 0.027(2) 0.003(2)
C52 0.036(2) 0.041(3) 0.053(3) 0.003(2) 0.028(2) 0.007(2)
C53 0.032(2) 0.040(2) 0.041(2) -0.003(2) 0.027(2) -0.0011(19)
C54 0.035(2) 0.033(2) 0.040(2) -0.0018(19) 0.028(2) -0.0046(18)
Ag1' 0.0552(8) 0.0124(3) 0.0385(7) 0.0011(2) 0.0121(7) -0.0012(3)
P1' 0.0566(19) 0.0124(11) 0.079(2) -0.0018(12) -0.0035(16) -0.0017(12)
O1' 0.0361(16) 0.0218(14) 0.0278(15) 0.0004(12) 0.0115(14) 0.0018(12)
N2' 0.0389(19) 0.0145(15) 0.0279(18) -0.0027(13) 0.0204(16) -0.0029(14)
C1' 0.045(4) 0.015(3) 0.037(3) 0.000 0.027(3) 0.000
C2' 0.033(2) 0.0159(18) 0.032(2) -0.0014(16) 0.022(2) -0.0012(16)
C3' 0.028(3) 0.014(2) 0.027(3) 0.000 0.018(2) 0.000
C5' 0.026(3) 0.015(2) 0.029(3) 0.000 0.020(2) 0.000
C6' 0.0189(18) 0.0202(18) 0.029(2) -0.0015(15) 0.0154(17) -0.0008(14)
C7' 0.0180(18) 0.0203(18) 0.031(2) 0.0029(15) 0.0163(17) 0.0031(14)
C8' 0.023(3) 0.017(3) 0.023(3) 0.000 0.015(2) 0.000
C11' 0.023(3) 0.014(2) 0.031(3) 0.000 0.018(2) 0.000
C12' 0.0220(19) 0.0168(17) 0.031(2) -0.0006(15) 0.0187(17) 0.0001(14)
C13' 0.047(3) 0.019(2) 0.043(3) -0.0050(18) 0.026(2) -0.0078(19)
C14' 0.055(3) 0.025(2) 0.041(3) -0.0088(19) 0.027(2) -0.007(2)
C15' 0.076(4) 0.037(3) 0.052(3) -0.017(2) 0.037(3) -0.011(3)
C16' 0.069(4) 0.032(3) 0.058(3) -0.015(2) 0.029(3) -0.023(3)
C17' 0.056(3) 0.039(3) 0.065(4) 0.001(3) 0.030(3) -0.018(3)
C18' 0.056(3) 0.027(2) 0.055(3) 0.005(2) 0.033(3) -0.006(2)
C19' 0.068(4) 0.040(3) 0.049(3) -0.014(2) 0.041(3) -0.005(2)
C20' 0.088(4) 0.046(3) 0.050(3) -0.013(3) 0.043(3) -0.019(3)
C21' 0.104(5) 0.063(4) 0.093(5) -0.001(4) 0.080(5) 0.012(4)
C22' 0.047(3) 0.047(3) 0.058(3) 0.010(2) 0.033(3) -0.005(2)
C23' 0.059(4) 0.075(4) 0.083(4) 0.012(4) 0.053(4) 0.009(3)
C24' 0.134(7) 0.091(6) 0.123(7) -0.004(5) 0.105(6) -0.039(5)
C37' 0.041(4) 0.023(3) 0.112(6) 0.004(4) 0.030(4) 0.011(3)
C38' 0.044(4) 0.043(4) 0.108(6) -0.001(4) 0.039(4) 0.013(3)
C39' 0.047(4) 0.051(4) 0.112(6) 0.007(4) 0.042(4) 0.010(3)
C40' 0.051(4) 0.047(4) 0.116(6) 0.018(4) 0.047(4) 0.005(3)
C41' 0.046(4) 0.040(4) 0.121(6) 0.026(4) 0.041(4) 0.005(3)
C42' 0.046(4) 0.028(4) 0.120(6) 0.017(4) 0.027(4) 0.009(3)
C43' 0.093(6) 0.029(4) 0.075(5) -0.003(4) 0.043(5) -0.010(4)
C44' 0.099(6) 0.042(4) 0.072(5) -0.006(4) 0.051(5) -0.010(4)
C45' 0.101(6) 0.052(4) 0.075(5) -0.004(4) 0.059(4) -0.012(4)
C46' 0.095(6) 0.047(4) 0.073(5) 0.004(4) 0.055(4) -0.017(4)
C47' 0.094(6) 0.037(4) 0.078(5) 0.001(4) 0.044(5) -0.013(4)
C48' 0.089(6) 0.031(4) 0.077(5) -0.002(4) 0.041(5) -0.012(4)
C49' 0.110(7) 0.040(5) 0.108(7) 0.014(5) -0.025(6) 0.000(5)
C50' 0.105(7) 0.029(4) 0.102(7) 0.015(5) -0.017(6) 0.001(5)
C51' 0.108(7) 0.040(5) 0.108(7) 0.016(5) -0.018(6) 0.000(5)
C52' 0.117(7) 0.054(5) 0.115(7) 0.018(5) -0.024(6) 0.001(5)
C54' 0.116(7) 0.055(5) 0.113(7) 0.018(5) -0.026(6) 0.001(5)
C53' 0.120(7) 0.063(5) 0.118(7) 0.022(5) -0.024(6) -0.001(5)
C55 0.088(6) 0.164(10) 0.048(4) -0.019(5) 0.040(4) -0.057(6)
C56 0.081(6) 0.159(10) 0.058(5) -0.042(6) 0.030(4) 0.001(6)
C57 0.079(6) 0.087(6) 0.076(5) -0.004(4) 0.014(5) -0.008(5)
C58 0.063(5) 0.129(8) 0.058(4) 0.010(5) 0.033(4) -0.025(5)
C59 0.069(5) 0.156(10) 0.072(5) -0.013(6) 0.033(4) 0.004(6)
C60 0.113(7) 0.105(7) 0.068(5) 0.011(5) 0.042(5) 0.013(6)

loop_
_atom_type_symbol
_atom_type_description
_atom_type_scat_dispersion_real
_atom_type_scat_dispersion_imag
_atom_type_scat_source
C C 0.0033 0.0016 'International Tables Vol C Tables 4.2.6.8 and 6.1.1.4'
H H 0.0000 0.0000 'International Tables Vol C Tables 4.2.6.8 and 6.1.1.4'
N N 0.0061 0.0033 'International Tables Vol C Tables 4.2.6.8 and 6.1.1.4'
O O 0.0106 0.0060 'International Tables Vol C Tables 4.2.6.8 and 6.1.1.4'
P P 0.1023 0.0942 'International Tables Vol C Tables 4.2.6.8 and 6.1.1.4'
Ag Ag -0.8971 1.1015 'International Tables Vol C Tables 4.2.6.8 and 6.1.1.4'

loop_
_geom_angle_atom_site_label_1
_geom_angle_atom_site_label_2
_geom_angle_atom_site_label_3
_geom_angle
_geom_angle_site_symmetry_1
_geom_angle_site_symmetry_3
C1 Ag1 P1 178.66(10) . .
C49 P1 C37 109.69(19) . .
C49 P1 C43 105.30(19) . .
C37 P1 C43 105.22(19) . .
C49 P1 Ag1 110.03(13) . .
C37 P1 Ag1 114.30(13) . .
C43 P1 Ag1 111.84(13) . .
C1 N1 C25 117.6(3) . .
C1 N1 C4 125.0(3) . .
C25 N1 C4 117.4(3) . .
C1 N2 C13 115.6(3) . .
C1 N2 C2 123.9(3) . .
C13 N2 C2 120.4(3) . .
N1 C1 N2 117.7(3) . .
N1 C1 Ag1 122.4(3) . .
N2 C1 Ag1 119.9(3) . .
O1 C2 C3 128.6(3) . .
O1 C2 N2 115.0(3) . .
C3 C2 N2 116.4(3) . .
C2 C3 C4 121.6(3) . .
C2 C3 C5 120.2(4) . .
C4 C3 C5 118.2(3) . .
O2 C4 C3 128.8(3) . .
O2 C4 N1 116.2(3) . .
C3 C4 N1 115.0(3) . .
C10 C5 C6 117.5(3) . .
C10 C5 C3 120.9(3) . .
C6 C5 C3 121.6(3) . .
C7 C6 C5 121.6(4) . .
C7 C6 H6 119.2 . .
C5 C6 H6 119.2 . .
C6 C7 C8 120.7(4) . .
C6 C7 H7 119.6 . .
C8 C7 H7 119.6 . .
C9 C8 C7 118.1(3) . .
C9 C8 C11 121.0(3) . .
C7 C8 C11 120.8(3) . .
C10 C9 C8 120.9(4) . .
C10 C9 H9 119.6 . .
C8 C9 H9 119.6 . .
C9 C10 C5 121.2(4) . .
C9 C10 H10 119.4 . .
C5 C10 H10 119.4 . .
C12' C11 C12 118.7(4) . .
C12' C11 C8 120.8(3) . .
C12 C11 C8 120.5(3) . .
C11 C12 C11 121.5(5) 2_656 .
C11 C12 H12 119.2 2_656 .
C11 C12 H12 119.2 . .
C18 C13 C14 122.5(4) . .
C18 C13 N2 118.9(4) . .
C14 C13 N2 118.5(4) . .
C15 C14 C13 116.5(4) . .
C15 C14 C19 122.4(4) . .
C13 C14 C19 121.1(4) . .
C16 C15 C14 121.7(5) . .
C16 C15 H15 119.1 . .
C14 C15 H15 119.1 . .
C17 C16 C15 120.3(4) . .
C17 C16 H16 119.9 . .
C15 C16 H16 119.9 . .
C16 C17 C18 121.0(4) . .
C16 C17 H17 119.5 . .
C18 C17 H17 119.5 . .
C13 C18 C17 117.8(4) . .
C13 C18 C22 122.0(4) . .
C17 C18 C22 120.2(4) . .
C14 C19 C20 110.9(4) . .
C14 C19 C21 111.4(4) . .
C20 C19 C21 109.8(4) . .
C14 C19 H19 108.2 . .
C20 C19 H19 108.2 . .
C21 C19 H19 108.2 . .
C19 C20 H20A 109.5 . .
C19 C20 H20B 109.5 . .
H20A C20 H20B 109.5 . .
C19 C20 H20C 109.5 . .
H20A C20 H20C 109.5 . .
H20B C20 H20C 109.5 . .
C19 C21 H21A 109.5 . .
C19 C21 H21B 109.5 . .
H21A C21 H21B 109.5 . .
C19 C21 H21C 109.5 . .
H21A C21 H21C 109.5 . .
H21B C21 H21C 109.5 . .
C23 C22 C18 112.5(4) . .
C23 C22 C24 110.0(4) . .
C18 C22 C24 110.7(4) . .
C23 C22 H22 107.8 . .
C18 C22 H22 107.8 . .
C24 C22 H22 107.8 . .
C22 C23 H23A 109.5 . .
C22 C23 H23B 109.5 . .
H23A C23 H23B 109.5 . .
C22 C23 H23C 109.5 . .
H23A C23 H23C 109.5 . .
H23B C23 H23C 109.5 . .
C22 C24 H24A 109.5 . .
C22 C24 H24B 109.5 . .
H24A C24 H24B 109.5 . .
C22 C24 H24C 109.5 . .
H24A C24 H24C 109.5 . .
H24B C24 H24C 109.5 . .
C26 C25 C30 122.9(4) . .
C26 C25 N1 119.0(4) . .
C30 C25 N1 118.1(4) . .
C27 C26 C25 117.8(4) . .
C27 C26 C31 120.4(4) . .
C25 C26 C31 121.7(4) . .
C28 C27 C26 120.7(4) . .
C28 C27 H27 119.7 . .
C26 C27 H27 119.7 . .
C27 C28 C29 120.5(4) . .
C27 C28 H28 119.8 . .
C29 C28 H28 119.8 . .
C30 C29 C28 121.3(4) . .
C30 C29 H29 119.4 . .
C28 C29 H29 119.4 . .
C29 C30 C25 116.9(4) . .
C29 C30 C34 121.0(4) . .
C25 C30 C34 122.1(4) . .
C26 C31 C32 112.5(4) . .
C26 C31 C33 110.4(4) . .
C32 C31 C33 110.2(4) . .
C26 C31 H31 107.9 . .
C32 C31 H31 107.9 . .
C33 C31 H31 107.9 . .
C31 C32 H32A 109.5 . .
C31 C32 H32B 109.5 . .
H32A C32 H32B 109.5 . .
C31 C32 H32C 109.5 . .
H32A C32 H32C 109.5 . .
H32B C32 H32C 109.5 . .
C31 C33 H33A 109.5 . .
C31 C33 H33B 109.5 . .
H33A C33 H33B 109.5 . .
C31 C33 H33C 109.5 . .
H33A C33 H33C 109.5 . .
H33B C33 H33C 109.5 . .
C30 C34 C35 110.4(4) . .
C30 C34 C36 112.1(4) . .
C35 C34 C36 110.4(4) . .
C30 C34 H34 107.9 . .
C35 C34 H34 107.9 . .
C36 C34 H34 107.9 . .
C34 C35 H35A 109.5 . .
C34 C35 H35B 109.5 . .
H35A C35 H35B 109.5 . .
C34 C35 H35C 109.5 . .
H35A C35 H35C 109.5 . .
H35B C35 H35C 109.5 . .
C34 C36 H36A 109.5 . .
C34 C36 H36B 109.5 . .
H36A C36 H36B 109.5 . .
C34 C36 H36C 109.5 . .
H36A C36 H36C 109.5 . .
H36B C36 H36C 109.5 . .
C38 C37 C42 119.3(4) . .
C38 C37 P1 117.4(3) . .
C42 C37 P1 123.3(3) . .
C39 C38 C37 120.5(4) . .
C39 C38 H38 119.7 . .
C37 C38 H38 119.7 . .
C40 C39 C38 119.8(4) . .
C40 C39 H39 120.1 . .
C38 C39 H39 120.1 . .
C39 C40 C41 120.1(4) . .
C39 C40 H40 119.9 . .
C41 C40 H40 119.9 . .
C40 C41 C42 120.4(4) . .
C40 C41 H41 119.8 . .
C42 C41 H41 119.8 . .
C41 C42 C37 119.8(4) . .
C41 C42 H42 120.1 . .
C37 C42 H42 120.1 . .
C44 C43 C48 119.6(4) . .
C44 C43 P1 120.9(3) . .
C48 C43 P1 119.0(4) . .
C43 C44 C45 119.5(5) . .
C43 C44 H44 120.2 . .
C45 C44 H44 120.2 . .
C46 C45 C44 120.7(6) . .
C46 C45 H45 119.7 . .
C44 C45 H45 119.7 . .
C47 C46 C45 119.4(5) . .
C47 C46 H46 120.3 . .
C45 C46 H46 120.3 . .
C46 C47 C48 120.8(6) . .
C46 C47 H47 119.6 . .
C48 C47 H47 119.6 . .
C47 C48 C43 120.0(5) . .
C47 C48 H48 120.0 . .
C43 C48 H48 120.0 . .
C50 C49 C54 118.9(4) . .
C50 C49 P1 119.1(3) . .
C54 C49 P1 121.9(3) . .
C51 C50 C49 120.7(4) . .
C51 C50 H50 119.7 . .
C49 C50 H50 119.7 . .
C50 C51 C52 120.0(4) . .
C50 C51 H51 120.0 . .
C52 C51 H51 120.0 . .
C53 C52 C51 119.9(4) . .
C53 C52 H52 120.0 . .
C51 C52 H52 120.0 . .
C52 C53 C54 120.4(4) . .
C52 C53 H53 119.8 . .
C54 C53 H53 119.8 . .
C53 C54 C49 120.1(4) . .
C53 C54 H54 120.0 . .
C49 C54 H54 120.0 . .
C1' Ag1' P1' 174.43(14) . .
C49' P1' C43' 108.1(9) . .
C49' P1' C37' 104.6(10) . .
C43' P1' C37' 103.3(5) . .
C49' P1' Ag1' 111.4(5) . .
C43' P1' Ag1' 116.8(4) . .
C37' P1' Ag1' 111.8(4) . .
C1' N2' C2' 125.4(4) . .
C1' N2' C13' 117.2(3) . .
C2' N2' C13' 117.5(3) . .
N2' C1' N2' 117.4(5) . 2_656
N2' C1' Ag1' 112.9(2) . .
N2' C1' Ag1' 129.7(3) 2_656 .
O1' C2' C3' 129.3(4) . .
O1' C2' N2' 116.6(3) . .
C3' C2' N2' 114.2(4) . .
C2' C3' C2' 122.8(5) . 2_656
C2' C3' C5' 118.6(2) . .
C2' C3' C5' 118.6(2) 2_656 .
C6' C5' C6' 118.4(5) 2_656 .
C6' C5' C3' 120.8(2) 2_656 .
C6' C5' C3' 120.8(2) . .
C7' C6' C5' 120.8(4) . .
C7' C6' H6' 119.6 . .
C5' C6' H6' 119.6 . .
C6' C7' C8' 121.4(4) . .
C6' C7' H7' 119.3 . .
C8' C7' H7' 119.3 . .
C7' C8' C7' 117.3(5) . 2_656
C7' C8' C11' 121.4(2) . .
C7' C8' C11' 121.4(2) 2_656 .
C12' C11' C12' 118.6(5) . 2_656
C12' C11' C8' 120.7(2) . .
C12' C11' C8' 120.7(2) 2_656 .
C11 C12' C11' 121.2(3) . .
C11 C12' H12' 119.4 . .
C11' C12' H12' 119.4 . .
C18' C13' C14' 124.2(4) . .
C18' C13' N2' 117.5(4) . .
C14' C13' N2' 118.2(4) . .
C15' C14' C13' 116.9(5) . .
C15' C14' C19' 120.5(5) . .
C13' C14' C19' 122.6(4) . .
C16' C15' C14' 120.2(5) . .
C16' C15' H15' 119.9 . .
C14' C15' H15' 119.9 . .
C17' C16' C15' 122.6(5) . .
C17' C16' H16' 118.7 . .
C15' C16' H16' 118.7 . .
C16' C17' C18' 119.8(5) . .
C16' C17' H17' 120.1 . .
C18' C17' H17' 120.1 . .
C13' C18' C17' 116.3(5) . .
C13' C18' C22' 121.9(5) . .
C17' C18' C22' 121.8(5) . .
C14' C19' C20' 110.7(5) . .
C14' C19' C21' 111.1(5) . .
C20' C19' C21' 111.7(5) . .
C14' C19' H19' 107.7 . .
C20' C19' H19' 107.7 . .
C21' C19' H19' 107.7 . .
C19' C20' H20D 109.5 . .
C19' C20' H20E 109.5 . .
H20D C20' H20E 109.5 . .
C19' C20' H20F 109.5 . .
H20D C20' H20F 109.5 . .
H20E C20' H20F 109.5 . .
C19' C21' H21D 109.5 . .
C19' C21' H21E 109.5 . .
H21D C21' H21E 109.5 . .
C19' C21' H21F 109.5 . .
H21D C21' H21F 109.5 . .
H21E C21' H21F 109.5 . .
C18' C22' C23' 112.0(5) . .
C18' C22' C24' 114.5(5) . .
C23' C22' C24' 109.6(5) . .
C18' C22' H22' 106.8 . .
C23' C22' H22' 106.8 . .
C24' C22' H22' 106.8 . .
C22' C23' H23D 109.5 . .
C22' C23' H23E 109.5 . .
H23D C23' H23E 109.5 . .
C22' C23' H23F 109.5 . .
H23D C23' H23F 109.5 . .
H23E C23' H23F 109.5 . .
C22' C24' H24D 109.5 . .
C22' C24' H24E 109.5 . .
H24D C24' H24E 109.5 . .
C22' C24' H24F 109.5 . .
H24D C24' H24F 109.5 . .
H24E C24' H24F 109.5 . .
C38' C37' C42' 116.3(12) . .
C38' C37' P1' 117.2(8) . .
C42' C37' P1' 126.5(9) . .
C37' C38' C39' 120.5(12) . .
C37' C38' H38' 119.8 . .
C39' C38' H38' 119.8 . .
C38' C39' C40' 122.1(12) . .
C38' C39' H39' 119.0 . .
C40' C39' H39' 119.0 . .
C41' C40' C39' 117.7(12) . .
C41' C40' H40' 121.2 . .
C39' C40' H40' 121.2 . .
C42' C41' C40' 119.5(13) . .
C42' C41' H41' 120.3 . .
C40' C41' H41' 120.3 . .
C41' C42' C37' 123.8(13) . .
C41' C42' H42' 118.1 . .
C37' C42' H42' 118.1 . .
C48' C43' C44' 120.0(13) . .
C48' C43' P1' 121.1(9) . .
C44' C43' P1' 118.0(8) . .
C45' C44' C43' 121.0(12) . .
C45' C44' H44' 119.5 . .
C43' C44' H44' 119.5 . .
C46' C45' C44' 118.0(12) . .
C46' C45' H45' 121.0 . .
C44' C45' H45' 121.0 . .
C45' C46' C47' 120.3(12) . .
C45' C46' H46' 119.9 . .
C47' C46' H46' 119.9 . .
C48' C47' C46' 120.9(12) . .
C48' C47' H47' 119.5 . .
C46' C47' H47' 119.5 . .
C43' C48' C47' 118.7(12) . .
C43' C48' H48' 120.7 . .
C47' C48' H48' 120.7 . .
C50' C49' C54' 102.3(16) . .
C50' C49' P1' 128.9(12) . .
C54' C49' P1' 121.3(12) . .
C49' C50' C51' 128.4(14) . .
C49' C50' H50' 115.8 . .
C51' C50' H50' 115.8 . .
C50' C51' C52' 113.7(16) . .
C50' C51' H51' 123.1 . .
C52' C51' H51' 123.1 . .
C51' C52' C53' 120.1(17) . .
C51' C52' H52' 120.0 . .
C53' C52' H52' 120.0 . .
C53' C54' C49' 133(2) . .
C53' C54' H54' 113.7 . .
C49' C54' H54' 113.7 . .
C54' C53' C52' 111.9(17) . .
C54' C53' H53' 124.0 . .
C52' C53' H53' 124.0 . .
C60 C55 C56 119.4(8) . .
C60 C55 H55 120.3 . .
C56 C55 H55 120.3 . .
C55 C56 C57 117.3(8) . .
C55 C56 H56 121.3 . .
C57 C56 H56 121.3 . .
C58 C57 C56 120.9(9) . .
C58 C57 H57 119.6 . .
C56 C57 H57 119.6 . .
C59 C58 C57 121.6(8) . .
C59 C58 H58 119.2 . .
C57 C58 H58 119.2 . .
C58 C59 C60 118.5(9) . .
C58 C59 H59 120.7 . .
C60 C59 H59 120.7 . .
C59 C60 C55 122.2(10) . .
C59 C60 H60 118.9 . .
C55 C60 H60 118.9 . .

loop_
_geom_bond_atom_site_label_1
_geom_bond_atom_site_label_2
_geom_bond_distance
_geom_bond_site_symmetry_2
Ag1 C1 2.119(4) .
Ag1 P1 2.3531(10) .
P1 C49 1.813(4) .
P1 C37 1.819(4) .
P1 C43 1.825(4) .
O2 C4 1.226(5) .
O1 C2 1.238(5) .
N1 C1 1.335(5) .
N1 C25 1.446(5) .
N1 C4 1.447(5) .
N2 C1 1.349(5) .
N2 C13 1.437(5) .
N2 C2 1.438(5) .
C2 C3 1.408(5) .
C3 C4 1.420(6) .
C3 C5 1.491(5) .
C5 C10 1.396(6) .
C5 C6 1.399(5) .
C6 C7 1.381(5) .
C6 H6 0.9500 .
C7 C8 1.398(5) .
C7 H7 0.9500 .
C8 C9 1.396(5) .
C8 C11 1.491(5) .
C9 C10 1.388(5) .
C9 H9 0.9500 .
C10 H10 0.9500 .
C11 C12' 1.390(5) .
C11 C12 1.392(4) .
C12 H12 0.9500 .
C13 C18 1.396(6) .
C13 C14 1.415(6) .
C14 C15 1.392(7) .
C14 C19 1.511(6) .
C15 C16 1.387(7) .
C15 H15 0.9500 .
C16 C17 1.368(7) .
C16 H16 0.9500 .
C17 C18 1.397(6) .
C17 H17 0.9500 .
C18 C22 1.522(6) .
C19 C20 1.523(7) .
C19 C21 1.545(7) .
C19 H19 1.0000 .
C20 H20A 0.9800 .
C20 H20B 0.9800 .
C20 H20C 0.9800 .
C21 H21A 0.9800 .
C21 H21B 0.9800 .
C21 H21C 0.9800 .
C22 C23 1.520(7) .
C22 C24 1.526(7) .
C22 H22 1.0000 .
C23 H23A 0.9800 .
C23 H23B 0.9800 .
C23 H23C 0.9800 .
C24 H24A 0.9800 .
C24 H24B 0.9800 .
C24 H24C 0.9800 .
C25 C26 1.399(6) .
C25 C30 1.401(6) .
C26 C27 1.386(6) .
C26 C31 1.513(6) .
C27 C28 1.377(7) .
C27 H27 0.9500 .
C28 C29 1.388(7) .
C28 H28 0.9500 .
C29 C30 1.387(6) .
C29 H29 0.9500 .
C30 C34 1.516(6) .
C31 C32 1.531(7) .
C31 C33 1.536(7) .
C31 H31 1.0000 .
C32 H32A 0.9800 .
C32 H32B 0.9800 .
C32 H32C 0.9800 .
C33 H33A 0.9800 .
C33 H33B 0.9800 .
C33 H33C 0.9800 .
C34 C35 1.528(7) .
C34 C36 1.531(7) .
C34 H34 1.0000 .
C35 H35A 0.9800 .
C35 H35B 0.9800 .
C35 H35C 0.9800 .
C36 H36A 0.9800 .
C36 H36B 0.9800 .
C36 H36C 0.9800 .
C37 C38 1.392(6) .
C37 C42 1.394(5) .
C38 C39 1.391(6) .
C38 H38 0.9500 .
C39 C40 1.379(6) .
C39 H39 0.9500 .
C40 C41 1.383(6) .
C40 H40 0.9500 .
C41 C42 1.391(6) .
C41 H41 0.9500 .
C42 H42 0.9500 .
C43 C44 1.378(7) .
C43 C48 1.393(6) .
C44 C45 1.396(7) .
C44 H44 0.9500 .
C45 C46 1.376(10) .
C45 H45 0.9500 .
C46 C47 1.372(9) .
C46 H46 0.9500 .
C47 C48 1.379(7) .
C47 H47 0.9500 .
C48 H48 0.9500 .
C49 C50 1.388(6) .
C49 C54 1.403(5) .
C50 C51 1.376(7) .
C50 H50 0.9500 .
C51 C52 1.391(7) .
C51 H51 0.9500 .
C52 C53 1.374(7) .
C52 H52 0.9500 .
C53 C54 1.382(6) .
C53 H53 0.9500 .
C54 H54 0.9500 .
Ag1' C1' 2.149(5) .
Ag1' P1' 2.360(3) .
P1' C49' 1.727(15) .
P1' C43' 1.824(15) .
P1' C37' 1.939(15) .
O1' C2' 1.223(5) .
N2' C1' 1.322(4) .
N2' C2' 1.450(5) .
N2' C13' 1.454(5) .
C2' C3' 1.408(5) .
C3' C5' 1.505(7) .
C5' C6' 1.400(4) 2_656
C5' C6' 1.400(4) .
C6' C7' 1.382(5) .
C6' H6' 0.9500 .
C7' C8' 1.407(5) .
C7' H7' 0.9500 .
C8' C11' 1.476(7) .
C11' C12' 1.398(4) .
C11' C12' 1.398(4) 2_656
C12' H12' 0.9500 .
C13' C18' 1.391(7) .
C13' C14' 1.405(7) .
C14' C15' 1.388(7) .
C14' C19' 1.507(7) .
C15' C16' 1.376(8) .
C15' H15' 0.9500 .
C16' C17' 1.369(8) .
C16' H16' 0.9500 .
C17' C18' 1.419(7) .
C17' H17' 0.9500 .
C18' C22' 1.507(8) .
C19' C20' 1.528(8) .
C19' C21' 1.535(8) .
C19' H19' 1.0000 .
C20' H20D 0.9800 .
C20' H20E 0.9800 .
C20' H20F 0.9800 .
C21' H21D 0.9800 .
C21' H21E 0.9800 .
C21' H21F 0.9800 .
C22' C23' 1.521(8) .
C22' C24' 1.537(8) .
C22' H22' 1.0000 .
C23' H23D 0.9800 .
C23' H23E 0.9800 .
C23' H23F 0.9800 .
C24' H24D 0.9800 .
C24' H24E 0.9800 .
C24' H24F 0.9800 .
C37' C38' 1.354(8) .
C37' C42' 1.366(8) .
C38' C39' 1.359(8) .
C38' H38' 0.9500 .
C39' C40' 1.362(8) .
C39' H39' 0.9500 .
C40' C41' 1.352(8) .
C40' H40' 0.9500 .
C41' C42' 1.344(8) .
C41' H41' 0.9500 .
C42' H42' 0.9500 .
C43' C48' 1.400(9) .
C43' C44' 1.418(9) .
C44' C45' 1.413(9) .
C44' H44' 0.9500 .
C45' C46' 1.410(9) .
C45' H45' 0.9500 .
C46' C47' 1.417(9) .
C46' H46' 0.9500 .
C47' C48' 1.413(9) .
C47' H47' 0.9500 .
C48' H48' 0.9500 .
C49' C50' 1.379(10) .
C49' C54' 1.394(10) .
C50' C51' 1.383(10) .
C50' H50' 0.9500 .
C51' C52' 1.392(10) .
C51' H51' 0.9500 .
C52' C53' 1.393(10) .
C52' H52' 0.9500 .
C54' C53' 1.392(10) .
C54' H54' 0.9500 .
C53' H53' 0.9500 .
C55 C60 1.364(11) .
C55 C56 1.373(11) .
C55 H55 0.9500 .
C56 C57 1.393(11) .
C56 H56 0.9500 .
C57 C58 1.342(11) .
C57 H57 0.9500 .
C58 C59 1.336(11) .
C58 H58 0.9500 .
C59 C60 1.348(11) .
C59 H59 0.9500 .
C60 H60 0.9500 .
